data_9004115
loop_
_publ_author_name
'Hawthorne, F. C.'
'Grundy, H. D.'

_publ_section_title
;
 Refinement of the crystal structure of LiScSi2O6
 and structural variations in alkali pyroxenes
;
_journal_name_full 'The Canadian Mineralogist'
_journal_page_first 50
_journal_page_last 58
_journal_volume 15
_journal_year 1977
_chemical_formula_sum 'Li O6 Sc Si2'
_chemical_name_mineral LiScSi2O6
_space_group_IT_number 15
_symmetry_space_group_name_Hall '-C 2yc'
_symmetry_space_group_name_H-M 'C 1 2/c 1'
_cell_angle_alpha 90
_cell_angle_beta 110.281
_cell_angle_gamma 90
_cell_length_a 9.8033
_cell_length_b 8.9581
_cell_length_c 5.3515
_cell_formula_units_Z 4
_cell_volume 440.827
_database_code_amcsd 0005137
_exptl_crystal_density_diffrn 3.075
_cod_original_formula_sum 'Si2 Sc Li O6'
_cod_database_code 9004115
_amcsd_formula_title LiScSi2O6

loop_
_space_group_symop_operation_xyz
x,y,z
1/2+x,1/2+y,z
x,-y,1/2+z
1/2+x,1/2-y,1/2+z
-x,y,1/2-z
1/2-x,1/2+y,1/2-z
-x,-y,-z
1/2-x,1/2-y,-z

loop_
_atom_site_aniso_label
_atom_site_aniso_U_11
_atom_site_aniso_U_22
_atom_site_aniso_U_33
_atom_site_aniso_U_12
_atom_site_aniso_U_13
_atom_site_aniso_U_23
Si 0.00480 0.00589 0.00463 -0.00079 0.00168 -0.00009
ScM1 0.00540 0.00524 0.00480 0.00000 0.00189 0.00000
LiM2 0.02296 0.02411 0.01228 0.00000 0.00727 0.00000
O1 0.00433 0.00744 0.00576 -0.00046 0.00164 0.00025
O2 0.00947 0.00732 0.01140 -0.00317 0.00519 -0.00189
O3 0.00690 0.01626 0.00844 -0.00192 0.00271 -0.00633

loop_
_atom_site_label
_atom_site_fract_x
_atom_site_fract_y
_atom_site_fract_z
Si 0.29900 0.08678 0.27780
ScM1 0.00000 0.89501 0.25000
LiM2 0.00000 0.25740 0.25000
O1 0.12090 0.08350 0.15820
O2 0.37090 0.24860 0.34480
O3 0.35450 0.00570 0.05790

loop_
_cod_related_entry_id
_cod_related_entry_database
_cod_related_entry_code
1 AMCSD 0005137
